data_2000474
loop_
_publ_author_name
'Barkley, J.'
'Dodd, I. M.'
'Harding, M. M.'
'Namwindwa, E. S.'
'Page, P. C. B.'

_publ_section_title
;
 <i>anti</i>-2-Methyl-1,3-dithiane 1,1,3-trioxide
;
_journal_issue 11
_journal_name_full 'Acta Crystallographica Section C'
_journal_page_first 2039
_journal_page_last 2040
_journal_paper_doi 10.1107/S0108270192002749
_journal_volume 48
_journal_year 1992
_chemical_formula_sum 'C5 H10 O3 S2'
_chemical_formula_weight 182.25
_space_group_crystal_system orthorhombic
_space_group_IT_number 19
_space_group_name_Hall 'P 2ac 2ab'
_space_group_name_H-M_alt 'P 21 21 21'
_cell_angle_alpha 90
_cell_angle_beta 90
_cell_angle_gamma 90
_cell_formula_units_Z 4
_cell_length_a 9.0190(10)
_cell_length_b 14.5220(10)
_cell_length_c 6.0590(10)
_cell_volume 793.57(17)
_diffrn_radiation_type Mo
_diffrn_radiation_wavelength 0.71069
_exptl_absorpt_coefficient_mu 0.593
_exptl_crystal_density_diffrn 1.525
_cod_data_source_file li0123.cif
_cod_data_source_block li0123a
_cod_depositor_comments
;
 Updating space group information and adding the symmetry operation list.

 Antanas Vaitkus,
 2018-06-18
;
_cod_original_cell_volume 793.7
_cod_database_code 2000474

loop_
_space_group_symop_id
_space_group_symop_operation_xyz
1 x,y,z
2 -x+1/2,-y,z+1/2
3 x+1/2,-y+1/2,-z
4 -x,y+1/2,-z+1/2

loop_
_atom_site_label
_atom_site_fract_x
_atom_site_fract_y
_atom_site_fract_z
S(1) .57750(10) .34572(7) .5608(2)
S(2) .44680(10) .47063(7) .8954(2)
O(1) .6043(4) .3354(2) .3292(5)
C(1) .3193(5) .3753(3) .9216(8)
C(2) .4880(4) .4551(3) .6013(7)
C(3) .3932(5) .2817(3) .8824(8)
C(4) .5853(6) .5319(3) .5186(9)
C(6) .4409(5) .2671(3) .6444(8)
O(2) .7012(3) .3396(2) .7066(6)
O(3) .3544(3) .5562(2) .9034(6)
H(4) .6544 .5513 .5959
H(3) .3797 .2653 .5540
H(2) .3752 .4424 .5435
H(1) .4810 .2054 .6369
H(7) .2807 .3703 1.0591
H(6) .4917 .2640 .9890
H(5) .5250 .5947 .5357
H(8) .2397 .3873 .8002
H(9) .6058 .5307 .3595
H(10) .2999 .2313 .9426

loop_
_geom_angle_atom_site_label_1
_geom_angle_atom_site_label_2
_geom_angle_atom_site_label_3
_geom_angle
O(1) S(1) C(2) 107.6(2)
O(1) S(1) C(6) 109.5(2)
O(1) S(1) O(2) 117.9(2)
C(2) S(1) C(6) 102.7(2)
C(2) S(1) O(2) 108.8(2)
C(6) S(1) O(2) 109.3(2)
C(1) S(2) C(2) 96.9(2)
C(1) S(2) O(3) 106.2(2)
C(2) S(2) O(3) 104.3(2)
S(2) C(1) C(3) 112.9(3)
S(2) C(2) C(4) 110.5(3)
C(1) C(3) C(6) 113.2(4)
S(1) C(2) S(2) 109.4(2)
S(1) C(2) C(4) 110.3(3)
S(1) C(6) C(3) 112.5(3)

loop_
_geom_bond_atom_site_label_1
_geom_bond_atom_site_label_2
_geom_bond_distance
S(1) O(1) 1.432(3)
S(1) C(2) 1.798(4)
S(1) C(6) 1.754(5)
S(1) O(2) 1.426(3)
S(2) C(1) 1.807(4)
S(2) C(2) 1.834(4)
S(2) O(3) 1.497(3)
C(1) C(3) 1.533(6)
C(1) H(7) 0.905
C(1) H(8) 1.043
C(2) C(4) 1.505(6)
C(2) H(2) 1.091
C(3) C(6) 1.520(7)
C(3) H(6) 1.128
C(3) H(10) 1.173
C(4) H(4) 0.830
C(4) H(5) 1.069
C(4) H(9) 0.982
C(6) H(3) 0.779
C(6) H(1) 0.968
